data_7055867
loop_
_publ_author_name
'Andrusenko, Elena V.'
'Kabin, Evgeniy V.'
'Novikov, Alexander S.'
'Bokach, Nadezhda A.'
'Starova, Galina L.'
'Kukushkin, Vadim Yu.'

_publ_section_title
;
 Metal-mediated generation of triazapentadienate-terminated di- and
 trinuclear \m2-pyrazolate NiII species and control of their nuclearity
;
_journal_issue 1
_journal_name_full 'New J. Chem.'
_journal_page_first 316
_journal_paper_doi 10.1039/C6NJ02962K
_journal_volume 41
_journal_year 2017
_chemical_formula_moiety 'C38 H38 N10 Ni2 O4'
_chemical_formula_sum 'C38 H38 N10 Ni2 O4'
_chemical_formula_weight 816.20
_space_group_crystal_system monoclinic
_space_group_IT_number 14
_space_group_name_Hall '-P 2yn'
_space_group_name_H-M_alt 'P 1 21/n 1'
_symmetry_space_group_name_Hall '-P 2yn'
_symmetry_space_group_name_H-M 'P 1 21/n 1'
_atom_sites_solution_hydrogens geom
_audit_creation_date 2015-12-02
_audit_creation_method
;
Olex2 1.2
(compiled 2015.09.30 svn.r3233 for OlexSys, GUI svn.r5103)
;
_audit_update_record
;
2015-12-04 deposited with the CCDC.
2016-11-15 downloaded from the CCDC.
;
_cell_angle_alpha 90
_cell_angle_beta 99.3458(14)
_cell_angle_gamma 90
_cell_formula_units_Z 8
_cell_length_a 11.83295(18)
_cell_length_b 39.2516(5)
_cell_length_c 16.3620(3)
_cell_measurement_reflns_used 22589
_cell_measurement_temperature 100(2)
_cell_measurement_theta_max 76.0250
_cell_measurement_theta_min 3.5270
_cell_volume 7498.7(2)
_computing_cell_refinement
;
CrysAlisPro, Agilent Technologies,
Version 1.171.36.32 (release 02-08-2013 CrysAlis171 .NET)
(compiled Aug  2 2013,16:46:58)
;
_computing_data_collection
;
CrysAlisPro, Agilent Technologies,
Version 1.171.36.32 (release 02-08-2013 CrysAlis171 .NET)
(compiled Aug  2 2013,16:46:58)
;
_computing_data_reduction
;
CrysAlisPro, Agilent Technologies,
Version 1.171.36.32 (release 02-08-2013 CrysAlis171 .NET)
(compiled Aug  2 2013,16:46:58)
;
_computing_molecular_graphics 'Olex2 (Dolomanov et al., 2009)'
_computing_publication_material 'Olex2 (Dolomanov et al., 2009)'
_computing_structure_refinement 'ShelXL (Sheldrick, 2015)'
_computing_structure_solution
;
Superflip (Palatinus & Chapuis, 2007;Palatinus & van der Lee, 2008;
Palatinus et al., 2012)
;
_diffrn_ambient_temperature 100(2)
_diffrn_detector_area_resol_mean 10.3829
_diffrn_measured_fraction_theta_full 0.999
_diffrn_measured_fraction_theta_max 0.999
_diffrn_measurement_details
;
#__ type_ start__ end____ width___ exp.time_
  1 omega  -44.00   23.00   1.0000    5.0000
omega____ theta____ kappa____ phi______ frames
    -      -40.3787   38.0000  -90.0000 67

#__ type_ start__ end____ width___ exp.time_
  2 omega -113.00  -39.00   1.0000    5.0000
omega____ theta____ kappa____ phi______ frames
    -      -40.3787 -178.0000  -30.0000 74

#__ type_ start__ end____ width___ exp.time_
  3 omega -116.00  -22.00   1.0000    5.0000
omega____ theta____ kappa____ phi______ frames
    -      -40.3787  -38.0000  120.0000 94

#__ type_ start__ end____ width___ exp.time_
  4 omega   58.00   87.00   1.0000    5.0000
omega____ theta____ kappa____ phi______ frames
    -       40.3787 -178.0000   60.0000 29

#__ type_ start__ end____ width___ exp.time_
  5 omega  146.00  177.00   1.0000   15.0000
omega____ theta____ kappa____ phi______ frames
    -      113.0000   45.0000  -30.0000 31

#__ type_ start__ end____ width___ exp.time_
  6 omega   73.00  107.00   1.0000   15.0000
omega____ theta____ kappa____ phi______ frames
    -      113.0000  -95.0000  150.0000 34

#__ type_ start__ end____ width___ exp.time_
  7 omega   93.00  119.00   1.0000   15.0000
omega____ theta____ kappa____ phi______ frames
    -      113.0000   30.0000   60.0000 26

#__ type_ start__ end____ width___ exp.time_
  8 omega   40.00  100.00   1.0000   15.0000
omega____ theta____ kappa____ phi______ frames
    -      113.0000  -49.0000   15.6305 60

#__ type_ start__ end____ width___ exp.time_
  9 omega   85.00  120.00   1.0000   15.0000
omega____ theta____ kappa____ phi______ frames
    -      113.0000   45.0000  -30.0000 35

#__ type_ start__ end____ width___ exp.time_
 10 omega   42.00   91.00   1.0000   15.0000
omega____ theta____ kappa____ phi______ frames
    -      113.0000  -30.0000   60.0000 49

#__ type_ start__ end____ width___ exp.time_
 11 omega  123.00  162.00   1.0000   15.0000
omega____ theta____ kappa____ phi______ frames
    -      113.0000   61.0000    0.0000 39

#__ type_ start__ end____ width___ exp.time_
 12 omega   38.00   64.00   1.0000   15.0000
omega____ theta____ kappa____ phi______ frames
    -      113.0000  -95.0000  150.0000 26

#__ type_ start__ end____ width___ exp.time_
 13 omega   39.00   74.00   1.0000   15.0000
omega____ theta____ kappa____ phi______ frames
    -      113.0000  -30.0000    0.0000 35

#__ type_ start__ end____ width___ exp.time_
 14 omega   47.00   73.00   1.0000   15.0000
omega____ theta____ kappa____ phi______ frames
    -      113.0000  -61.0000  -60.0000 26

#__ type_ start__ end____ width___ exp.time_
 15 omega   74.00  108.00   1.0000   15.0000
omega____ theta____ kappa____ phi______ frames
    -      113.0000  -95.0000  -60.0000 34

#__ type_ start__ end____ width___ exp.time_
 16 omega   62.00   92.00   1.0000   15.0000
omega____ theta____ kappa____ phi______ frames
    -      113.0000  -45.0000 -150.0000 30

#__ type_ start__ end____ width___ exp.time_
 17 omega   31.00   57.00   1.0000   15.0000
omega____ theta____ kappa____ phi______ frames
    -      113.0000  -95.0000  -60.0000 26

#__ type_ start__ end____ width___ exp.time_
 18 omega   30.00   70.00   1.0000   15.0000
omega____ theta____ kappa____ phi______ frames
    -      113.0000  -95.0000  -90.0000 40

#__ type_ start__ end____ width___ exp.time_
 19 omega   46.00   72.00   1.0000   15.0000
omega____ theta____ kappa____ phi______ frames
    -      113.0000 -112.0000   30.0000 26

#__ type_ start__ end____ width___ exp.time_
 20 omega   77.00  113.00   1.0000   15.0000
omega____ theta____ kappa____ phi______ frames
    -      113.0000 -112.0000   30.0000 36

#__ type_ start__ end____ width___ exp.time_
 21 omega   37.00   89.00   1.0000   15.0000
omega____ theta____ kappa____ phi______ frames
    -      113.0000  -22.0000   85.8885 52

#__ type_ start__ end____ width___ exp.time_
 22 omega   38.00   85.00   1.0000   15.0000
omega____ theta____ kappa____ phi______ frames
    -      113.0000  -45.0000  -60.0000 47

#__ type_ start__ end____ width___ exp.time_
 23 omega  103.00  132.00   1.0000   15.0000
omega____ theta____ kappa____ phi______ frames
    -      113.0000  178.0000  -30.0000 29

#__ type_ start__ end____ width___ exp.time_
 24 omega  108.00  134.00   1.0000   15.0000
omega____ theta____ kappa____ phi______ frames
    -      113.0000   30.0000    0.0000 26

#__ type_ start__ end____ width___ exp.time_
 25 omega  137.00  164.00   1.0000   15.0000
omega____ theta____ kappa____ phi______ frames
    -      113.0000   30.0000    0.0000 27

#__ type_ start__ end____ width___ exp.time_
 26 omega   90.00  127.00   1.0000   15.0000
omega____ theta____ kappa____ phi______ frames
    -      113.0000   77.0000 -180.0000 37

#__ type_ start__ end____ width___ exp.time_
 27 omega   62.00   88.00   1.0000   15.0000
omega____ theta____ kappa____ phi______ frames
    -      113.0000  -30.0000  150.0000 26

#__ type_ start__ end____ width___ exp.time_
 28 omega  124.00  150.00   1.0000   15.0000
omega____ theta____ kappa____ phi______ frames
    -      113.0000  112.0000 -150.0000 26

#__ type_ start__ end____ width___ exp.time_
 29 omega   32.00   83.00   1.0000   15.0000
omega____ theta____ kappa____ phi______ frames
    -      113.0000  -17.0000 -101.0673 51

#__ type_ start__ end____ width___ exp.time_
 30 omega  143.00  173.00   1.0000   15.0000
omega____ theta____ kappa____ phi______ frames
    -      113.0000   30.0000   60.0000 30

#__ type_ start__ end____ width___ exp.time_
 31 omega  108.00  135.00   1.0000   15.0000
omega____ theta____ kappa____ phi______ frames
    -      113.0000  -61.0000  120.0000 27

#__ type_ start__ end____ width___ exp.time_
 32 omega   72.00   98.00   1.0000   15.0000
omega____ theta____ kappa____ phi______ frames
    -      113.0000  -45.0000  -30.0000 26

#__ type_ start__ end____ width___ exp.time_
 33 omega  111.00  136.00   1.0000   15.0000
omega____ theta____ kappa____ phi______ frames
    -      113.0000  112.0000 -180.0000 25

#__ type_ start__ end____ width___ exp.time_
 34 omega   57.00   82.00   1.0000   15.0000
omega____ theta____ kappa____ phi______ frames
    -      113.0000  -61.0000  120.0000 25

#__ type_ start__ end____ width___ exp.time_
 35 omega  -48.00  -22.00   1.0000    5.0000
omega____ theta____ kappa____ phi______ frames
    -      -40.3787   38.0000 -180.0000 26

#__ type_ start__ end____ width___ exp.time_
 36 omega   11.00   36.00   1.0000    5.0000
omega____ theta____ kappa____ phi______ frames
    -      -40.3787   38.0000 -180.0000 25

#__ type_ start__ end____ width___ exp.time_
 37 omega -114.00  -86.00   1.0000    5.0000
omega____ theta____ kappa____ phi______ frames
    -      -40.3787  -38.0000   90.0000 28

#__ type_ start__ end____ width___ exp.time_
 38 omega  -78.00  -15.00   1.0000    5.0000
omega____ theta____ kappa____ phi______ frames
    -      -40.3787  -38.0000  -30.0000 63

#__ type_ start__ end____ width___ exp.time_
 39 omega  -67.00  -41.00   1.0000    5.0000
omega____ theta____ kappa____ phi______ frames
    -      -40.3787  -57.0000 -180.0000 26

#__ type_ start__ end____ width___ exp.time_
 40 omega   55.00  126.00   1.0000    5.0000
omega____ theta____ kappa____ phi______ frames
    -       40.3787 -178.0000   30.0000 71

#__ type_ start__ end____ width___ exp.time_
 41 omega   87.00  113.00   1.0000   15.0000
omega____ theta____ kappa____ phi______ frames
    -      113.0000 -112.0000 -120.0000 26

#__ type_ start__ end____ width___ exp.time_
 42 omega   38.00   73.00   1.0000   15.0000
omega____ theta____ kappa____ phi______ frames
    -      113.0000 -112.0000 -120.0000 35

#__ type_ start__ end____ width___ exp.time_
 43 omega   71.00   97.00   1.0000   15.0000
omega____ theta____ kappa____ phi______ frames
    -      113.0000  -57.0000   64.3313 26

#__ type_ start__ end____ width___ exp.time_
 44 omega  125.00  175.00   1.0000   15.0000
omega____ theta____ kappa____ phi______ frames
    -      113.0000  112.0000 -120.0000 50

#__ type_ start__ end____ width___ exp.time_
 45 omega   97.00  124.00   1.0000   15.0000
omega____ theta____ kappa____ phi______ frames
    -      113.0000   45.0000 -120.0000 27

#__ type_ start__ end____ width___ exp.time_
 46 omega  130.00  157.00   1.0000   15.0000
omega____ theta____ kappa____ phi______ frames
    -      113.0000   45.0000 -120.0000 27

#__ type_ start__ end____ width___ exp.time_
 47 omega   84.00  123.00   1.0000   15.0000
omega____ theta____ kappa____ phi______ frames
    -      113.0000   61.0000   30.0000 39

#__ type_ start__ end____ width___ exp.time_
 48 omega  103.00  129.00   1.0000   15.0000
omega____ theta____ kappa____ phi______ frames
    -      113.0000   15.0000  -30.0000 26

#__ type_ start__ end____ width___ exp.time_
 49 omega   40.00   66.00   1.0000   15.0000
omega____ theta____ kappa____ phi______ frames
    -      113.0000 -112.0000  -60.0000 26

#__ type_ start__ end____ width___ exp.time_
 50 omega   74.00  105.00   1.0000   15.0000
omega____ theta____ kappa____ phi______ frames
    -      113.0000  -95.0000   60.0000 31

#__ type_ start__ end____ width___ exp.time_
 51 omega   47.00   79.00   1.0000   15.0000
omega____ theta____ kappa____ phi______ frames
    -      113.0000  -30.0000  120.0000 32

#__ type_ start__ end____ width___ exp.time_
 52 omega   60.00   87.00   1.0000   15.0000
omega____ theta____ kappa____ phi______ frames
    -      113.0000  -45.0000  120.0000 27

#__ type_ start__ end____ width___ exp.time_
 53 omega   33.00   62.00   1.0000   15.0000
omega____ theta____ kappa____ phi______ frames
    -      113.0000  -15.0000 -180.0000 29

#__ type_ start__ end____ width___ exp.time_
 54 omega   79.00  105.00   1.0000   15.0000
omega____ theta____ kappa____ phi______ frames
    -      113.0000 -112.0000  -60.0000 26

#__ type_ start__ end____ width___ exp.time_
 55 omega  106.00  132.00   1.0000   15.0000
omega____ theta____ kappa____ phi______ frames
    -      113.0000   30.0000  -30.0000 26

#__ type_ start__ end____ width___ exp.time_
 56 omega   91.00  149.00   1.0000   15.0000
omega____ theta____ kappa____ phi______ frames
    -      113.0000   45.0000   90.0000 58

#__ type_ start__ end____ width___ exp.time_
 57 omega   86.00  111.00   1.0000   15.0000
omega____ theta____ kappa____ phi______ frames
    -      113.0000   45.0000   30.0000 25

#__ type_ start__ end____ width___ exp.time_
 58 omega   86.00  112.00   1.0000   15.0000
omega____ theta____ kappa____ phi______ frames
    -      113.0000   61.0000  150.0000 26

#__ type_ start__ end____ width___ exp.time_
 59 omega  147.00  173.00   1.0000   15.0000
omega____ theta____ kappa____ phi______ frames
    -      113.0000   61.0000  150.0000 26

#__ type_ start__ end____ width___ exp.time_
 60 omega   83.00  121.00   1.0000   15.0000
omega____ theta____ kappa____ phi______ frames
    -      113.0000   30.0000   90.0000 38

#__ type_ start__ end____ width___ exp.time_
 61 omega  123.00  149.00   1.0000   15.0000
omega____ theta____ kappa____ phi______ frames
    -      113.0000   30.0000   90.0000 26

#__ type_ start__ end____ width___ exp.time_
 62 omega   62.00   87.00   1.0000   15.0000
omega____ theta____ kappa____ phi______ frames
    -      113.0000 -112.0000  120.0000 25

#__ type_ start__ end____ width___ exp.time_
 63 omega   92.00  133.00   1.0000   15.0000
omega____ theta____ kappa____ phi______ frames
    -      113.0000  -77.0000 -180.0000 41

#__ type_ start__ end____ width___ exp.time_
 64 omega   87.00  112.00   1.0000   15.0000
omega____ theta____ kappa____ phi______ frames
    -      113.0000   30.0000   30.0000 25

#__ type_ start__ end____ width___ exp.time_
 65 omega  105.00  148.00   1.0000   15.0000
omega____ theta____ kappa____ phi______ frames
    -      113.0000  112.0000  150.0000 43

#__ type_ start__ end____ width___ exp.time_
 66 omega  144.00  172.00   1.0000   15.0000
omega____ theta____ kappa____ phi______ frames
    -      113.0000   45.0000  -60.0000 28

#__ type_ start__ end____ width___ exp.time_
 67 omega   97.00  129.00   1.0000   15.0000
omega____ theta____ kappa____ phi______ frames
    -      113.0000   45.0000  -60.0000 32
;
_diffrn_measurement_device_type 'SuperNova, Dual, Cu at zero, Atlas'
_diffrn_measurement_method '\w scans'
_diffrn_orient_matrix_UB_11 0.0885369000
_diffrn_orient_matrix_UB_12 0.0249094000
_diffrn_orient_matrix_UB_13 0.0465271000
_diffrn_orient_matrix_UB_21 0.0025042000
_diffrn_orient_matrix_UB_22 0.0197289000
_diffrn_orient_matrix_UB_23 -0.0810764000
_diffrn_orient_matrix_UB_31 -0.0977305000
_diffrn_orient_matrix_UB_32 0.0230632000
_diffrn_orient_matrix_UB_33 0.0191552000
_diffrn_radiation_monochromator mirror
_diffrn_radiation_type CuK\a
_diffrn_radiation_wavelength 1.54184
_diffrn_reflns_av_unetI/netI 0.0390
_diffrn_reflns_Laue_measured_fraction_full 0.999
_diffrn_reflns_Laue_measured_fraction_max 0.999
_diffrn_reflns_number 14876
_diffrn_reflns_point_group_measured_fraction_full 0.999
_diffrn_reflns_point_group_measured_fraction_max 0.999
_diffrn_reflns_theta_full 67.684
_diffrn_reflns_theta_max 72.495
_diffrn_reflns_theta_min 3.545
_diffrn_source 'SuperNova (Cu) X-ray Source'
_exptl_absorpt_coefficient_mu 1.697
_exptl_absorpt_correction_T_max 1.00000
_exptl_absorpt_correction_T_min 0.69553
_exptl_absorpt_correction_type multi-scan
_exptl_absorpt_process_details
;
CrysAlisPro, Agilent Technologies,
Version 1.171.36.32 (release 02-08-2013 CrysAlis171 .NET)
(compiled Aug  2 2013,16:46:58)
Empirical absorption correction using spherical harmonics,
 implemented in SCALE3 ABSPACK scaling algorithm.
;
_exptl_crystal_colour orange
_exptl_crystal_density_diffrn 1.446
_exptl_crystal_description prism
_exptl_crystal_F_000 3392
_exptl_crystal_size_max 0.25
_exptl_crystal_size_mid 0.20
_exptl_crystal_size_min 0.11
_platon_squeeze_details
;
;
_refine_diff_density_max 1.613
_refine_diff_density_min -0.419
_refine_diff_density_rms 0.065
_refine_ls_extinction_method none
_refine_ls_goodness_of_fit_ref 1.046
_refine_ls_hydrogen_treatment constr
_refine_ls_matrix_type full
_refine_ls_number_parameters 981
_refine_ls_number_reflns 14876
_refine_ls_number_restraints 0
_refine_ls_restrained_S_all 1.046
_refine_ls_R_factor_all 0.0580
_refine_ls_R_factor_gt 0.0442
_refine_ls_shift/su_max 0.001
_refine_ls_shift/su_mean 0.000
_refine_ls_structure_factor_coef Fsqd
_refine_ls_weighting_details 'w=1/[\s^2^(Fo^2^)+(0.0603P)^2^+3.0578P] where P=(Fo^2^+2Fc^2^)/3'
_refine_ls_weighting_scheme calc
_refine_ls_wR_factor_gt 0.1091
_refine_ls_wR_factor_ref 0.1169
_reflns_Friedel_coverage 0.000
_reflns_number_gt 11882
_reflns_number_total 14876
_reflns_threshold_expression 'I > 2\s(I)'
_cod_data_source_file c6nj02962k2.cif
_cod_data_source_block eva_717
_cod_depositor_comments
;
Adding full bibliography for 7055865--7055869.cif.

2017-11-06
Z value and formula fixed to values more according to usual
chemical conventions.                 miguel
;
_cod_original_formula_sum 'C76 H76 N20 Ni4 O8'
_cod_original_formula_weight 1632.40
_cod_original_formula_moiety '2(C38 H38 N10 Ni2 O4)'
_cod_original_formula_units_Z 4
_cod_original_cell_volume 7498.68(19)
_cod_database_code 7055867
_shelxl_version_number 2014/6
_chemical_oxdiff_formula '2(C38 H38 N10 Ni2 O4)'
_shelx_space_group_comment
;
The symmetry employed for this shelxl refinement is uniquely defined
by the following loop, which should always be used as a source of
symmetry information in preference to the above space-group names.
They are only intended as comments.
;
_reflns_odcompleteness_completeness 94.82
_reflns_odcompleteness_iscentric 1
_reflns_odcompleteness_theta 80.95
_olex2_refinement_description
;
1. Fixed Uiso
 At 1.2 times of:
  All C(H) groups, All N(H) groups
 At 1.5 times of:
  All C(H,H,H) groups
2.a Aromatic/amide H refined with riding coordinates:
 N2(H2), N3(H3), N9(H9), N10(H10), C7(H7), C16(H16), C19(H19), C20(H20),
 C21(H21), C22(H22), C23(H23), C24(H24), C25(H25), C26(H26), C27(H27), C28(H28),
  C29(H29), C30(H30), C31(H31), C32(H32), C33(H33), C34(H34), C35(H35),
 C36(H36), C37(H37), C38(H38), N2A(H2A), N3A(H3A), N9A(H9A), N10A(H10A),
 C7A(H7A), C16A(H16A), C19A(H19A), C20A(H20A), C21A(H21A), C22A(H22A),
 C23A(H23A), C24A(H24A), C25A(H25A), C26A(H26A), C27A(H27A), C28A(H28A),
 C29A(H29A), C30A(H30A), C31A(H31A), C32A(H32A), C33A(H33A), C34A(H34A),
 C35A(H35A), C36A(H36A), C37A(H37A), C38A(H38A)
2.b Idealised Me refined as rotating group:
 C1(H1A,H1B,H1C), C4(H4A,H4B,H4C), C11(H11A,H11B,H11C), C13(H13A,H13B,H13C),
 C1A(H1AA,H1AB,H1AC), C4A(H4AA,H4AB,H4AC), C11A(H11D,H11E,H11F), C13A(H13D,H13E,
 H13F)
;
_olex2_submission_special_instructions 'No special instructions were received'

loop_
_space_group_symop_operation_xyz
'x, y, z'
'-x+1/2, y+1/2, -z+1/2'
'-x, -y, -z'
'x-1/2, -y-1/2, z-1/2'

loop_
_atom_site_label
_atom_site_type_symbol
_atom_site_fract_x
_atom_site_fract_y
_atom_site_fract_z
_atom_site_U_iso_or_equiv
_atom_site_adp_type
_atom_site_occupancy
_atom_site_site_symmetry_order
_atom_site_calc_flag
_atom_site_refinement_flags_posn
Ni1 Ni 0.46211(3) 0.68537(2) 0.35527(3) 0.02281(10) Uani 1 1 d .
Ni2 Ni 0.70444(3) 0.71309(2) 0.34503(2) 0.01973(9) Uani 1 1 d .
O1 O 0.40951(19) 0.58751(5) 0.41528(14) 0.0423(5) Uani 1 1 d .
O2 O 0.33470(19) 0.67969(5) 0.56949(12) 0.0387(5) Uani 1 1 d .
O3 O 0.98181(16) 0.65179(5) 0.37396(13) 0.0375(4) Uani 1 1 d .
O4 O 0.9105(2) 0.73323(6) 0.56262(13) 0.0459(5) Uani 1 1 d .
N1 N 0.3742(2) 0.63403(6) 0.49144(15) 0.0331(5) Uani 1 1 d .
N2 N 0.45216(19) 0.63855(5) 0.36765(15) 0.0309(5) Uani 1 1 d .
H2 H 0.4771 0.6264 0.3306 0.037 Uiso 1 1 calc R
N3 N 0.41000(19) 0.69096(5) 0.45471(13) 0.0284(4) Uani 1 1 d .
H3 H 0.4085 0.7116 0.4721 0.034 Uiso 1 1 calc R
N4 N 0.51781(17) 0.67958(5) 0.25355(13) 0.0252(4) Uani 1 1 d .
N5 N 0.62058(17) 0.69381(5) 0.24592(12) 0.0231(4) Uani 1 1 d .
N6 N 0.47710(16) 0.73349(5) 0.34728(12) 0.0217(4) Uani 1 1 d .
N7 N 0.58611(17) 0.74560(5) 0.34993(12) 0.0218(4) Uani 1 1 d .
N8 N 0.94152(19) 0.69112(6) 0.47024(14) 0.0313(5) Uani 1 1 d .
N9 N 0.82140(17) 0.68237(5) 0.34108(12) 0.0246(4) Uani 1 1 d .
H9 H 0.8155 0.6703 0.2967 0.030 Uiso 1 1 calc R
N10 N 0.78161(18) 0.72830(5) 0.44575(12) 0.0249(4) Uani 1 1 d .
H10 H 0.7510 0.7453 0.4669 0.030 Uiso 1 1 calc R
C1 C 0.3613(4) 0.56799(8) 0.4761(2) 0.0574(10) Uani 1 1 d .
H1A H 0.3689 0.5441 0.4654 0.086 Uiso 1 1 calc GR
H1B H 0.2817 0.5736 0.4727 0.086 Uiso 1 1 calc GR
H1C H 0.4012 0.5733 0.5304 0.086 Uiso 1 1 calc GR
C2 C 0.3750(2) 0.66784(7) 0.50244(16) 0.0298(5) Uani 1 1 d .
C3 C 0.4123(2) 0.62177(6) 0.42519(18) 0.0314(6) Uani 1 1 d .
C4 C 0.2930(3) 0.65524(8) 0.62277(18) 0.0426(7) Uani 1 1 d .
H4A H 0.2345 0.6416 0.5910 0.064 Uiso 1 1 calc GR
H4B H 0.2618 0.6670 0.6655 0.064 Uiso 1 1 calc GR
H4C H 0.3550 0.6409 0.6474 0.064 Uiso 1 1 calc GR
C5 C 0.3746(2) 0.64066(7) 0.17625(17) 0.0327(6) Uani 1 1 d .
C6 C 0.4840(2) 0.65983(6) 0.18611(16) 0.0296(5) Uani 1 1 d .
C7 C 0.5655(2) 0.66115(6) 0.13464(16) 0.0306(5) Uani 1 1 d .
H7 H 0.5638 0.6499 0.0845 0.037 Uiso 1 1 calc R
C8 C 0.6506(2) 0.68287(6) 0.17351(15) 0.0258(5) Uani 1 1 d .
C9 C 0.7569(2) 0.69355(6) 0.14522(14) 0.0262(5) Uani 1 1 d .
C10 C 0.9122(2) 0.67638(6) 0.39656(16) 0.0274(5) Uani 1 1 d .
C11 C 1.0897(3) 0.64612(9) 0.4271(2) 0.0499(8) Uani 1 1 d .
H11A H 1.1360 0.6311 0.4002 0.075 Uiso 1 1 calc GR
H11B H 1.0764 0.6361 0.4782 0.075 Uiso 1 1 calc GR
H11C H 1.1288 0.6675 0.4385 0.075 Uiso 1 1 calc GR
C12 C 0.8767(2) 0.71665(7) 0.48939(15) 0.0285(5) Uani 1 1 d .
C13 C 1.0248(3) 0.72606(10) 0.6062(2) 0.0579(10) Uani 1 1 d .
H13A H 1.0799 0.7311 0.5707 0.087 Uiso 1 1 calc GR
H13B H 1.0302 0.7024 0.6215 0.087 Uiso 1 1 calc GR
H13C H 1.0401 0.7399 0.6551 0.087 Uiso 1 1 calc GR
C14 C 0.2846(2) 0.75601(6) 0.36098(15) 0.0246(5) Uani 1 1 d .
C15 C 0.4082(2) 0.75953(6) 0.36046(14) 0.0231(4) Uani 1 1 d .
C16 C 0.4735(2) 0.78906(6) 0.37265(16) 0.0259(5) Uani 1 1 d .
H16 H 0.4481 0.8108 0.3832 0.031 Uiso 1 1 calc R
C17 C 0.5843(2) 0.77942(6) 0.36584(14) 0.0235(5) Uani 1 1 d .
C18 C 0.6864(2) 0.80163(6) 0.37602(15) 0.0240(5) Uani 1 1 d .
C19 C 0.6958(2) 0.82797(6) 0.43454(16) 0.0289(5) Uani 1 1 d .
H19 H 0.6382 0.8311 0.4663 0.035 Uiso 1 1 calc R
C20 C 0.7902(2) 0.84948(6) 0.44566(16) 0.0308(5) Uani 1 1 d .
H20 H 0.7954 0.8669 0.4845 0.037 Uiso 1 1 calc R
C21 C 0.8768(2) 0.84496(6) 0.39891(16) 0.0283(5) Uani 1 1 d .
H21 H 0.9404 0.8592 0.4067 0.034 Uiso 1 1 calc R
C22 C 0.8684(2) 0.81903(6) 0.34027(17) 0.0301(5) Uani 1 1 d .
H22 H 0.9261 0.8160 0.3086 0.036 Uiso 1 1 calc R
C23 C 0.7734(2) 0.79752(6) 0.32902(16) 0.0268(5) Uani 1 1 d .
H23 H 0.7681 0.7803 0.2897 0.032 Uiso 1 1 calc R
C24 C 0.7971(2) 0.72713(6) 0.15504(16) 0.0299(5) Uani 1 1 d .
H24 H 0.7558 0.7431 0.1801 0.036 Uiso 1 1 calc R
C25 C 0.8975(2) 0.73688(7) 0.12801(17) 0.0327(5) Uani 1 1 d .
H25 H 0.9228 0.7593 0.1346 0.039 Uiso 1 1 calc R
C26 C 0.9601(3) 0.71307(7) 0.09105(17) 0.0359(6) Uani 1 1 d .
H26 H 1.0280 0.7194 0.0735 0.043 Uiso 1 1 calc R
C27 C 0.9205(3) 0.67975(7) 0.08049(17) 0.0393(6) Uani 1 1 d .
H27 H 0.9620 0.6639 0.0554 0.047 Uiso 1 1 calc R
C28 C 0.8202(3) 0.66999(6) 0.10684(16) 0.0328(6) Uani 1 1 d .
H28 H 0.7945 0.6477 0.0991 0.039 Uiso 1 1 calc R
C29 C 0.3697(2) 0.60654(6) 0.15433(15) 0.0279(5) Uani 1 1 d .
H29 H 0.4350 0.5958 0.1422 0.034 Uiso 1 1 calc R
C30 C 0.2686(2) 0.58815(7) 0.15027(17) 0.0336(6) Uani 1 1 d .
H30 H 0.2663 0.5654 0.1339 0.040 Uiso 1 1 calc R
C31 C 0.1724(3) 0.60324(9) 0.1702(2) 0.0457(8) Uani 1 1 d .
H31 H 0.1061 0.5906 0.1710 0.055 Uiso 1 1 calc R
C32 C 0.1751(3) 0.63756(12) 0.1892(3) 0.0827(18) Uani 1 1 d .
H32 H 0.1097 0.6482 0.2016 0.099 Uiso 1 1 calc R
C33 C 0.2755(3) 0.65629(10) 0.1900(3) 0.0747(16) Uani 1 1 d .
H33 H 0.2753 0.6796 0.2000 0.090 Uiso 1 1 calc R
C34 C 0.2298(2) 0.77708(8) 0.41043(19) 0.0373(6) Uani 1 1 d .
H34 H 0.2718 0.7933 0.4438 0.045 Uiso 1 1 calc R
C35 C 0.1132(3) 0.77418(9) 0.4105(2) 0.0437(7) Uani 1 1 d .
H35 H 0.0777 0.7884 0.4440 0.052 Uiso 1 1 calc R
C36 C 0.0491(2) 0.75011(7) 0.36082(18) 0.0354(6) Uani 1 1 d .
H36 H -0.0293 0.7484 0.3605 0.043 Uiso 1 1 calc R
C37 C 0.1025(2) 0.72887(7) 0.3120(2) 0.0383(6) Uani 1 1 d .
H37 H 0.0603 0.7125 0.2791 0.046 Uiso 1 1 calc R
C38 C 0.2191(2) 0.73187(7) 0.31197(18) 0.0350(6) Uani 1 1 d .
H38 H 0.2543 0.7175 0.2786 0.042 Uiso 1 1 calc R
Ni1A Ni 0.57297(3) 0.58356(2) 0.73313(2) 0.02157(9) Uani 1 1 d .
Ni2A Ni 0.34216(3) 0.55723(2) 0.75271(2) 0.02058(9) Uani 1 1 d .
O1A O 0.7001(2) 0.59731(6) 0.52228(13) 0.0468(6) Uani 1 1 d .
O2A O 0.60721(18) 0.68367(5) 0.68754(13) 0.0371(4) Uani 1 1 d .
O3A O 0.10630(18) 0.53785(6) 0.55033(13) 0.0406(5) Uani 1 1 d .
O4A O 0.08593(16) 0.62665(5) 0.72874(11) 0.0317(4) Uani 1 1 d .
N1A N 0.6565(2) 0.63985(6) 0.60765(13) 0.0300(5) Uani 1 1 d .
N2A N 0.6174(2) 0.58159(5) 0.63071(13) 0.0290(4) Uani 1 1 d .
H2A H 0.6126 0.5620 0.6069 0.035 Uiso 1 1 calc R
N3A N 0.57180(19) 0.63063(5) 0.72669(14) 0.0287(4) Uani 1 1 d .
H3A H 0.5409 0.6411 0.7635 0.034 Uiso 1 1 calc R
N4A N 0.56003(17) 0.53526(5) 0.73680(12) 0.0216(4) Uani 1 1 d .
N5A N 0.45374(17) 0.52303(5) 0.74420(12) 0.0222(4) Uani 1 1 d .
N6A N 0.53939(16) 0.58468(5) 0.84285(12) 0.0202(4) Uani 1 1 d .
N7A N 0.43651(16) 0.57128(5) 0.85264(12) 0.0209(4) Uani 1 1 d .
N8A N 0.10057(18) 0.58251(6) 0.63905(13) 0.0284(4) Uani 1 1 d .
N9A N 0.25307(18) 0.54251(5) 0.65612(13) 0.0267(4) Uani 1 1 d .
H9A H 0.2787 0.5252 0.6327 0.032 Uiso 1 1 calc R
N10A N 0.24060(17) 0.59291(5) 0.75803(13) 0.0238(4) Uani 1 1 d .
H10A H 0.2582 0.6069 0.7985 0.029 Uiso 1 1 calc R
C1A C 0.7447(3) 0.62376(8) 0.47581(18) 0.0447(7) Uani 1 1 d .
H1AA H 0.7784 0.6138 0.4319 0.067 Uiso 1 1 calc GR
H1AB H 0.8018 0.6365 0.5117 0.067 Uiso 1 1 calc GR
H1AC H 0.6836 0.6387 0.4527 0.067 Uiso 1 1 calc GR
C2A C 0.6124(2) 0.64990(6) 0.67277(16) 0.0286(5) Uani 1 1 d .
C3A C 0.6556(2) 0.60664(7) 0.58992(15) 0.0314(5) Uani 1 1 d .
C4A C 0.6573(3) 0.70591(7) 0.6333(2) 0.0418(7) Uani 1 1 d .
H4AA H 0.6181 0.7031 0.5775 0.063 Uiso 1 1 calc GR
H4AB H 0.7368 0.7003 0.6358 0.063 Uiso 1 1 calc GR
H4AC H 0.6505 0.7291 0.6504 0.063 Uiso 1 1 calc GR
C5A C 0.7530(2) 0.51166(6) 0.72786(14) 0.0236(5) Uani 1 1 d .
C6A C 0.6294(2) 0.50846(6) 0.72826(14) 0.0233(4) Uani 1 1 d .
C7A C 0.5666(2) 0.47857(6) 0.72948(16) 0.0265(5) Uani 1 1 d .
H7A H 0.5924 0.4564 0.7240 0.032 Uiso 1 1 calc R
C8A C 0.4576(2) 0.48858(6) 0.74051(14) 0.0232(5) Uani 1 1 d .
C9A C 0.3618(2) 0.46601(6) 0.75225(15) 0.0256(5) Uani 1 1 d .
C10A C 0.1555(2) 0.55510(7) 0.61846(15) 0.0292(5) Uani 1 1 d .
C11A C -0.0068(3) 0.54867(10) 0.5116(2) 0.0548(9) Uani 1 1 d .
H11D H -0.0356 0.5332 0.4676 0.082 Uiso 1 1 calc GR
H11E H -0.0025 0.5712 0.4896 0.082 Uiso 1 1 calc GR
H11F H -0.0572 0.5487 0.5520 0.082 Uiso 1 1 calc GR
C12A C 0.1451(2) 0.59928(6) 0.70737(15) 0.0251(5) Uani 1 1 d .
C13A C -0.0219(3) 0.63416(8) 0.67703(19) 0.0414(7) Uani 1 1 d .
H13D H -0.0090 0.6391 0.6218 0.062 Uiso 1 1 calc GR
H13E H -0.0564 0.6535 0.6989 0.062 Uiso 1 1 calc GR
H13F H -0.0719 0.6149 0.6760 0.062 Uiso 1 1 calc GR
C14A C 0.7302(2) 0.59511(6) 0.93096(15) 0.0227(4) Uani 1 1 d .
C15A C 0.6070(2) 0.58650(5) 0.91811(14) 0.0205(4) Uani 1 1 d .
C16A C 0.5448(2) 0.57437(6) 0.97742(14) 0.0215(4) Uani 1 1 d .
H16A H 0.5692 0.5731 1.0343 0.026 Uiso 1 1 calc R
C17A C 0.43870(19) 0.56449(5) 0.93415(14) 0.0199(4) Uani 1 1 d .
C18A C 0.3466(2) 0.54571(6) 0.96631(14) 0.0209(4) Uani 1 1 d .
C19A C 0.3791(2) 0.52205(6) 1.03013(14) 0.0224(4) Uani 1 1 d .
H19A H 0.4561 0.5193 1.0521 0.027 Uiso 1 1 calc R
C20A C 0.2977(2) 0.50276(6) 1.06062(15) 0.0257(5) Uani 1 1 d .
H20A H 0.3202 0.4871 1.1027 0.031 Uiso 1 1 calc R
C21A C 0.1822(2) 0.50670(6) 1.02876(16) 0.0284(5) Uani 1 1 d .
H21A H 0.1273 0.4938 1.0494 0.034 Uiso 1 1 calc R
C22A C 0.1495(2) 0.53009(7) 0.96586(17) 0.0290(5) Uani 1 1 d .
H22A H 0.0723 0.5328 0.9443 0.035 Uiso 1 1 calc R
C23A C 0.2311(2) 0.54957(6) 0.93476(15) 0.0251(5) Uani 1 1 d .
H23A H 0.2082 0.5652 0.8927 0.030 Uiso 1 1 calc R
C24A C 0.2759(2) 0.47627(6) 0.79638(16) 0.0272(5) Uani 1 1 d .
H24A H 0.2769 0.4982 0.8180 0.033 Uiso 1 1 calc R
C25A C 0.1888(2) 0.45383(7) 0.80809(17) 0.0318(5) Uani 1 1 d .
H25A H 0.1313 0.4610 0.8368 0.038 Uiso 1 1 calc R
C26A C 0.1871(2) 0.42088(7) 0.77718(18) 0.0360(6) Uani 1 1 d .
H26A H 0.1284 0.4061 0.7848 0.043 Uiso 1 1 calc R
C27A C 0.2729(3) 0.41011(7) 0.73498(18) 0.0378(6) Uani 1 1 d .
H27A H 0.2736 0.3878 0.7159 0.045 Uiso 1 1 calc R
C28A C 0.3586(2) 0.43291(7) 0.72116(18) 0.0335(6) Uani 1 1 d .
H28A H 0.4143 0.4259 0.6908 0.040 Uiso 1 1 calc R
C29A C 0.8121(2) 0.48473(7) 0.69795(17) 0.0330(6) Uani 1 1 d .
H29A H 0.7722 0.4656 0.6755 0.040 Uiso 1 1 calc R
C30A C 0.9303(2) 0.48643(8) 0.70166(19) 0.0385(6) Uani 1 1 d .
H30A H 0.9689 0.4684 0.6818 0.046 Uiso 1 1 calc R
C31A C 0.9910(2) 0.51488(8) 0.73477(19) 0.0371(6) Uani 1 1 d .
H31A H 1.0700 0.5160 0.7370 0.045 Uiso 1 1 calc R
C32A C 0.9327(2) 0.54158(7) 0.76441(18) 0.0324(5) Uani 1 1 d .
H32A H 0.9728 0.5608 0.7864 0.039 Uiso 1 1 calc R
C33A C 0.8150(2) 0.53995(6) 0.76156(16) 0.0284(5) Uani 1 1 d .
H33A H 0.7771 0.5579 0.7823 0.034 Uiso 1 1 calc R
C34A C 0.8004(2) 0.57983(6) 0.99790(16) 0.0258(5) Uani 1 1 d .
H34A H 0.7673 0.5665 1.0345 0.031 Uiso 1 1 calc R
C35A C 0.9181(2) 0.58411(7) 1.01097(18) 0.0324(5) Uani 1 1 d .
H35A H 0.9628 0.5739 1.0565 0.039 Uiso 1 1 calc R
C36A C 0.9696(2) 0.60340(6) 0.95680(18) 0.0314(5) Uani 1 1 d .
H36A H 1.0488 0.6058 0.9648 0.038 Uiso 1 1 calc R
C37A C 0.9015(2) 0.61918(6) 0.88997(17) 0.0303(5) Uani 1 1 d .
H37A H 0.9355 0.6323 0.8533 0.036 Uiso 1 1 calc R
C38A C 0.7828(2) 0.61546(6) 0.87775(16) 0.0271(5) Uani 1 1 d .
H38A H 0.7381 0.6266 0.8338 0.033 Uiso 1 1 calc R

loop_
_atom_site_aniso_label
_atom_site_aniso_U_11
_atom_site_aniso_U_22
_atom_site_aniso_U_33
_atom_site_aniso_U_23
_atom_site_aniso_U_13
_atom_site_aniso_U_12
Ni1 0.0199(2) 0.01798(18) 0.0293(2) 0.00141(15) 0.00016(15) -0.00311(14)
Ni2 0.01783(19) 0.01979(18) 0.02067(19) -0.00098(14) 0.00042(14) -0.00262(14)
O1 0.0471(12) 0.0215(9) 0.0562(13) 0.0074(8) 0.0019(10) -0.0064(8)
O2 0.0493(12) 0.0394(10) 0.0271(9) 0.0040(8) 0.0053(8) -0.0126(9)
O3 0.0237(9) 0.0411(11) 0.0461(11) 0.0064(9) 0.0006(8) 0.0095(8)
O4 0.0477(13) 0.0574(13) 0.0286(10) -0.0040(9) -0.0056(9) -0.0184(10)
N1 0.0296(11) 0.0286(11) 0.0376(12) 0.0105(9) -0.0053(9) -0.0085(9)
N2 0.0268(11) 0.0217(10) 0.0434(12) 0.0029(9) 0.0033(9) -0.0005(8)
N3 0.0310(11) 0.0237(10) 0.0291(10) 0.0032(8) 0.0005(8) -0.0058(8)
N4 0.0220(10) 0.0188(9) 0.0320(10) -0.0021(8) -0.0036(8) -0.0020(7)
N5 0.0235(10) 0.0199(9) 0.0243(9) -0.0005(7) -0.0011(8) 0.0007(7)
N6 0.0177(9) 0.0226(9) 0.0242(9) 0.0006(7) 0.0020(7) -0.0036(7)
N7 0.0197(9) 0.0219(9) 0.0236(9) -0.0023(7) 0.0029(7) -0.0039(7)
N8 0.0227(10) 0.0387(12) 0.0301(11) 0.0071(9) -0.0033(8) -0.0063(9)
N9 0.0235(10) 0.0252(9) 0.0237(9) 0.0010(7) -0.0002(8) -0.0007(8)
N10 0.0239(10) 0.0264(10) 0.0234(9) -0.0017(7) 0.0012(8) -0.0044(8)
C1 0.087(3) 0.0285(14) 0.0508(19) 0.0127(13) -0.0073(18) -0.0231(16)
C2 0.0258(12) 0.0324(12) 0.0281(12) 0.0058(10) -0.0045(10) -0.0062(10)
C3 0.0267(13) 0.0213(11) 0.0423(14) 0.0075(10) -0.0064(11) -0.0027(9)
C4 0.0492(18) 0.0491(17) 0.0282(13) 0.0097(12) 0.0030(12) -0.0167(14)
C5 0.0277(13) 0.0276(12) 0.0371(14) -0.0076(10) -0.0113(10) 0.0028(10)
C6 0.0309(13) 0.0212(11) 0.0321(12) -0.0038(9) -0.0084(10) 0.0001(9)
C7 0.0386(14) 0.0243(11) 0.0258(12) -0.0038(9) -0.0042(10) -0.0019(10)
C8 0.0324(13) 0.0200(10) 0.0228(11) -0.0018(8) -0.0018(9) 0.0032(9)
C9 0.0339(13) 0.0234(11) 0.0199(10) 0.0007(8) 0.0001(9) 0.0034(10)
C10 0.0208(11) 0.0273(11) 0.0337(13) 0.0076(10) 0.0031(10) -0.0029(9)
C11 0.0289(15) 0.0562(19) 0.061(2) 0.0111(16) -0.0044(14) 0.0128(14)
C12 0.0260(12) 0.0353(13) 0.0229(11) 0.0027(9) 0.0004(9) -0.0136(10)
C13 0.059(2) 0.067(2) 0.0379(16) 0.0011(15) -0.0194(15) -0.0257(18)
C14 0.0239(12) 0.0228(11) 0.0269(11) 0.0014(9) 0.0034(9) -0.0007(9)
C15 0.0234(12) 0.0217(10) 0.0239(11) 0.0008(8) 0.0029(9) 0.0001(9)
C16 0.0252(12) 0.0193(10) 0.0339(12) -0.0031(9) 0.0070(10) -0.0018(9)
C17 0.0251(12) 0.0210(10) 0.0248(11) -0.0021(8) 0.0052(9) -0.0046(9)
C18 0.0251(12) 0.0193(10) 0.0273(11) -0.0009(9) 0.0033(9) -0.0040(9)
C19 0.0313(13) 0.0247(11) 0.0315(12) -0.0061(9) 0.0075(10) -0.0042(10)
C20 0.0365(14) 0.0235(11) 0.0306(12) -0.0044(9) 0.0002(10) -0.0077(10)
C21 0.0264(12) 0.0201(10) 0.0358(13) 0.0033(9) -0.0023(10) -0.0079(9)
C22 0.0291(13) 0.0263(12) 0.0359(13) 0.0027(10) 0.0083(10) -0.0041(10)
C23 0.0288(13) 0.0216(11) 0.0308(12) -0.0030(9) 0.0073(10) -0.0052(9)
C24 0.0331(14) 0.0251(12) 0.0308(12) -0.0038(9) 0.0031(10) 0.0051(10)
C25 0.0329(14) 0.0308(12) 0.0339(13) -0.0021(10) 0.0035(11) -0.0011(10)
C26 0.0384(15) 0.0401(15) 0.0309(13) -0.0017(11) 0.0105(11) 0.0035(12)
C27 0.0550(18) 0.0351(14) 0.0301(13) -0.0015(11) 0.0142(12) 0.0136(13)
C28 0.0501(17) 0.0240(11) 0.0253(12) -0.0016(9) 0.0091(11) 0.0045(11)
C29 0.0296(13) 0.0265(12) 0.0279(12) -0.0049(9) 0.0056(10) -0.0011(10)
C30 0.0364(14) 0.0281(12) 0.0349(13) -0.0065(10) 0.0020(11) -0.0065(11)
C31 0.0246(14) 0.0574(19) 0.0520(18) -0.0207(15) -0.0030(12) -0.0084(13)
C32 0.0195(15) 0.084(3) 0.138(4) -0.075(3) -0.007(2) 0.0071(16)
C33 0.0285(16) 0.051(2) 0.134(4) -0.057(2) -0.018(2) 0.0075(14)
C34 0.0262(13) 0.0406(15) 0.0438(15) -0.0125(12) 0.0016(11) 0.0015(11)
C35 0.0290(15) 0.0578(19) 0.0454(16) -0.0092(14) 0.0095(12) 0.0098(13)
C36 0.0220(12) 0.0387(14) 0.0466(15) 0.0125(12) 0.0086(11) 0.0011(10)
C37 0.0255(13) 0.0353(14) 0.0515(17) -0.0012(12) -0.0015(12) -0.0071(11)
C38 0.0284(14) 0.0361(14) 0.0409(15) -0.0099(11) 0.0064(11) -0.0010(11)
Ni1A 0.0226(2) 0.02090(19) 0.02229(19) 0.00570(14) 0.00707(15) 0.00050(15)
Ni2A 0.01732(19) 0.02182(19) 0.02262(19) 0.00368(14) 0.00333(14) 0.00191(14)
O1A 0.0713(16) 0.0457(12) 0.0283(10) -0.0022(8) 0.0224(10) -0.0226(11)
O2A 0.0426(11) 0.0232(9) 0.0484(11) 0.0104(8) 0.0158(9) 0.0032(8)
O3A 0.0380(11) 0.0469(11) 0.0323(10) -0.0049(8) -0.0084(8) 0.0045(9)
O4A 0.0276(9) 0.0343(9) 0.0328(9) 0.0057(7) 0.0041(7) 0.0115(7)
N1A 0.0336(12) 0.0291(10) 0.0266(10) 0.0074(8) 0.0030(9) -0.0053(9)
N2A 0.0355(12) 0.0274(10) 0.0253(10) 0.0025(8) 0.0086(9) -0.0051(9)
N3A 0.0306(11) 0.0260(10) 0.0309(11) 0.0073(8) 0.0089(9) 0.0036(8)
N4A 0.0184(9) 0.0244(9) 0.0231(9) 0.0026(7) 0.0069(7) 0.0002(7)
N5A 0.0193(9) 0.0236(9) 0.0240(9) 0.0038(7) 0.0046(7) 0.0002(7)
N6A 0.0154(9) 0.0189(8) 0.0274(9) 0.0046(7) 0.0070(7) 0.0011(7)
N7A 0.0178(9) 0.0212(9) 0.0246(9) 0.0055(7) 0.0060(7) 0.0026(7)
N8A 0.0238(10) 0.0335(11) 0.0272(10) 0.0061(8) 0.0025(8) 0.0025(8)
N9A 0.0251(10) 0.0286(10) 0.0264(10) 0.0015(8) 0.0047(8) 0.0034(8)
N10A 0.0215(10) 0.0248(9) 0.0246(9) 0.0029(7) 0.0023(8) 0.0022(7)
C1A 0.059(2) 0.0509(17) 0.0270(13) 0.0061(12) 0.0137(13) -0.0179(15)
C2A 0.0246(12) 0.0278(12) 0.0328(12) 0.0108(10) 0.0032(10) 0.0006(9)
C3A 0.0339(14) 0.0402(14) 0.0201(11) 0.0027(10) 0.0042(10) -0.0086(11)
C4A 0.0453(17) 0.0281(13) 0.0534(18) 0.0147(12) 0.0121(14) -0.0037(12)
C5A 0.0224(11) 0.0261(11) 0.0230(11) 0.0053(9) 0.0060(9) 0.0030(9)
C6A 0.0238(12) 0.0231(11) 0.0233(10) 0.0025(8) 0.0048(9) 0.0025(9)
C7A 0.0257(12) 0.0215(11) 0.0322(12) -0.0004(9) 0.0048(9) 0.0023(9)
C8A 0.0236(11) 0.0216(10) 0.0243(11) 0.0012(8) 0.0036(9) 0.0012(9)
C9A 0.0229(12) 0.0244(11) 0.0286(12) 0.0034(9) 0.0017(9) -0.0016(9)
C10A 0.0262(12) 0.0354(13) 0.0254(11) 0.0045(10) 0.0021(9) -0.0028(10)
C11A 0.0450(19) 0.064(2) 0.0466(18) -0.0099(16) -0.0196(15) 0.0099(16)
C12A 0.0213(11) 0.0271(11) 0.0282(12) 0.0084(9) 0.0078(9) 0.0032(9)
C13A 0.0303(14) 0.0497(17) 0.0424(15) 0.0106(13) 0.0001(12) 0.0175(13)
C14A 0.0221(11) 0.0183(10) 0.0288(11) -0.0026(8) 0.0075(9) -0.0013(8)
C15A 0.0206(11) 0.0153(9) 0.0262(11) 0.0015(8) 0.0059(8) 0.0025(8)
C16A 0.0225(11) 0.0201(10) 0.0223(10) 0.0026(8) 0.0052(8) 0.0016(8)
C17A 0.0181(10) 0.0191(10) 0.0232(10) 0.0037(8) 0.0054(8) 0.0032(8)
C18A 0.0195(11) 0.0203(10) 0.0244(10) 0.0005(8) 0.0081(8) 0.0002(8)
C19A 0.0234(11) 0.0224(10) 0.0228(10) 0.0029(8) 0.0076(8) 0.0034(9)
C20A 0.0330(13) 0.0196(10) 0.0259(11) 0.0025(8) 0.0093(10) 0.0004(9)
C21A 0.0299(13) 0.0262(11) 0.0323(12) -0.0018(9) 0.0146(10) -0.0066(10)
C22A 0.0204(12) 0.0319(12) 0.0358(13) 0.0011(10) 0.0078(10) -0.0029(9)
C23A 0.0229(12) 0.0269(11) 0.0263(11) 0.0036(9) 0.0060(9) 0.0019(9)
C24A 0.0258(12) 0.0246(11) 0.0310(12) 0.0041(9) 0.0043(10) -0.0008(9)
C25A 0.0275(13) 0.0337(13) 0.0351(13) 0.0091(10) 0.0078(10) -0.0020(10)
C26A 0.0346(14) 0.0353(14) 0.0380(14) 0.0086(11) 0.0053(11) -0.0120(11)
C27A 0.0481(17) 0.0256(12) 0.0404(15) -0.0027(11) 0.0088(12) -0.0097(11)
C28A 0.0356(14) 0.0253(12) 0.0418(15) -0.0012(10) 0.0131(11) -0.0028(10)
C29A 0.0285(13) 0.0341(13) 0.0378(14) -0.0060(11) 0.0094(11) 0.0036(11)
C30A 0.0290(14) 0.0425(15) 0.0459(16) -0.0036(12) 0.0116(12) 0.0110(12)
C31A 0.0220(12) 0.0423(15) 0.0497(16) 0.0105(12) 0.0140(11) 0.0037(11)
C32A 0.0230(12) 0.0314(13) 0.0444(15) 0.0070(11) 0.0102(11) -0.0028(10)
C33A 0.0247(12) 0.0268(11) 0.0356(13) 0.0026(10) 0.0112(10) 0.0007(9)
C34A 0.0209(11) 0.0253(11) 0.0310(12) 0.0016(9) 0.0033(9) -0.0033(9)
C35A 0.0234(12) 0.0323(13) 0.0395(14) 0.0006(11) -0.0013(10) -0.0036(10)
C36A 0.0198(12) 0.0265(12) 0.0484(15) -0.0069(11) 0.0072(10) -0.0049(9)
C37A 0.0290(13) 0.0259(12) 0.0385(13) -0.0041(10) 0.0128(10) -0.0097(10)
C38A 0.0253(12) 0.0261(11) 0.0307(12) 0.0023(9) 0.0067(9) -0.0030(9)

loop_
_atom_type_symbol
_atom_type_description
_atom_type_scat_dispersion_real
_atom_type_scat_dispersion_imag
_atom_type_scat_source
C C 0.0181 0.0091 'International Tables Vol C Tables 4.2.6.8 and 6.1.1.4'
H H 0.0000 0.0000 'International Tables Vol C Tables 4.2.6.8 and 6.1.1.4'
N N 0.0311 0.0180 'International Tables Vol C Tables 4.2.6.8 and 6.1.1.4'
Ni Ni -3.0029 0.5091 'International Tables Vol C Tables 4.2.6.8 and 6.1.1.4'
O O 0.0492 0.0322 'International Tables Vol C Tables 4.2.6.8 and 6.1.1.4'

loop_
_geom_angle_atom_site_label_1
_geom_angle_atom_site_label_2
_geom_angle_atom_site_label_3
_geom_angle
N2 Ni1 N4 90.82(10)
N2 Ni1 N6 177.35(9)
N3 Ni1 N2 89.14(10)
N3 Ni1 N4 179.25(10)
N3 Ni1 N6 89.48(9)
N4 Ni1 N6 90.53(9)
N7 Ni2 N5 90.97(8)
N9 Ni2 N5 90.03(9)
N9 Ni2 N7 178.71(9)
N9 Ni2 N10 88.71(9)
N10 Ni2 N5 174.82(9)
N10 Ni2 N7 90.36(9)
C3 O1 C1 116.7(3)
C2 O2 C4 117.7(2)
C10 O3 C11 117.6(2)
C12 O4 C13 117.1(3)
C3 N1 C2 118.2(2)
Ni1 N2 H2 115.9
C3 N2 Ni1 128.2(2)
C3 N2 H2 115.9
Ni1 N3 H3 115.5
C2 N3 Ni1 128.9(2)
C2 N3 H3 115.5
N5 N4 Ni1 118.21(15)
C6 N4 Ni1 133.08(19)
C6 N4 N5 108.1(2)
N4 N5 Ni2 115.61(16)
C8 N5 Ni2 133.60(18)
C8 N5 N4 108.28(19)
N7 N6 Ni1 116.12(15)
C15 N6 Ni1 132.58(17)
C15 N6 N7 108.86(19)
N6 N7 Ni2 117.47(15)
C17 N7 Ni2 134.37(17)
C17 N7 N6 107.61(19)
C12 N8 C10 117.7(2)
Ni2 N9 H9 115.5
C10 N9 Ni2 128.93(19)
C10 N9 H9 115.5
Ni2 N10 H10 115.6
C12 N10 Ni2 128.90(19)
C12 N10 H10 115.6
O1 C1 H1A 109.5
O1 C1 H1B 109.5
O1 C1 H1C 109.5
H1A C1 H1B 109.5
H1A C1 H1C 109.5
H1B C1 H1C 109.5
N1 C2 O2 117.1(2)
N3 C2 O2 115.8(2)
N3 C2 N1 127.1(3)
N1 C3 O1 116.9(2)
N2 C3 O1 114.9(3)
N2 C3 N1 128.2(2)
O2 C4 H4A 109.5
O2 C4 H4B 109.5
O2 C4 H4C 109.5
H4A C4 H4B 109.5
H4A C4 H4C 109.5
H4B C4 H4C 109.5
C29 C5 C6 121.2(2)
C33 C5 C6 120.6(3)
C33 C5 C29 118.2(3)
N4 C6 C5 121.1(3)
N4 C6 C7 109.4(2)
C7 C6 C5 129.5(2)
C6 C7 H7 127.2
C6 C7 C8 105.7(2)
C8 C7 H7 127.2
N5 C8 C7 108.6(2)
N5 C8 C9 122.8(2)
C7 C8 C9 128.6(2)
C24 C9 C8 121.6(2)
C28 C9 C8 120.0(2)
C28 C9 C24 118.5(3)
N8 C10 O3 118.3(2)
N9 C10 O3 113.8(2)
N9 C10 N8 127.8(2)
O3 C11 H11A 109.5
O3 C11 H11B 109.5
O3 C11 H11C 109.5
H11A C11 H11B 109.5
H11A C11 H11C 109.5
H11B C11 H11C 109.5
N8 C12 O4 117.9(2)
N10 C12 O4 114.5(3)
N10 C12 N8 127.6(2)
O4 C13 H13A 109.5
O4 C13 H13B 109.5
O4 C13 H13C 109.5
H13A C13 H13B 109.5
H13A C13 H13C 109.5
H13B C13 H13C 109.5
C34 C14 C15 120.4(2)
C34 C14 C38 118.1(2)
C38 C14 C15 121.5(2)
N6 C15 C14 123.9(2)
N6 C15 C16 108.6(2)
C16 C15 C14 127.5(2)
C15 C16 H16 127.1
C17 C16 C15 105.8(2)
C17 C16 H16 127.1
N7 C17 C16 109.1(2)
N7 C17 C18 124.2(2)
C16 C17 C18 126.6(2)
C19 C18 C17 119.0(2)
C23 C18 C17 122.3(2)
C23 C18 C19 118.7(2)
C18 C19 H19 119.6
C20 C19 C18 120.7(2)
C20 C19 H19 119.6
C19 C20 H20 120.0
C21 C20 C19 120.1(2)
C21 C20 H20 120.0
C20 C21 H21 120.1
C20 C21 C22 119.8(2)
C22 C21 H21 120.1
C21 C22 H22 120.0
C21 C22 C23 120.0(3)
C23 C22 H22 120.0
C18 C23 C22 120.7(2)
C18 C23 H23 119.7
C22 C23 H23 119.7
C9 C24 H24 119.5
C25 C24 C9 121.0(2)
C25 C24 H24 119.5
C24 C25 H25 120.1
C24 C25 C26 119.9(3)
C26 C25 H25 120.1
C25 C26 H26 120.2
C27 C26 C25 119.6(3)
C27 C26 H26 120.2
C26 C27 H27 119.6
C28 C27 C26 120.8(3)
C28 C27 H27 119.6
C9 C28 H28 119.8
C27 C28 C9 120.3(3)
C27 C28 H28 119.8
C5 C29 H29 119.5
C5 C29 C30 121.0(3)
C30 C29 H29 119.5
C29 C30 H30 119.8
C31 C30 C29 120.4(3)
C31 C30 H30 119.8
C30 C31 H31 120.5
C30 C31 C32 119.1(3)
C32 C31 H31 120.5
C31 C32 H32 119.9
C31 C32 C33 120.3(3)
C33 C32 H32 119.9
C5 C33 C32 120.7(3)
C5 C33 H33 119.6
C32 C33 H33 119.6
C14 C34 H34 119.6
C35 C34 C14 120.8(3)
C35 C34 H34 119.6
C34 C35 H35 119.8
C34 C35 C36 120.3(3)
C36 C35 H35 119.8
C35 C36 H36 120.2
C37 C36 C35 119.5(3)
C37 C36 H36 120.2
C36 C37 H37 120.0
C36 C37 C38 120.0(3)
C38 C37 H37 120.0
C14 C38 H38 119.4
C37 C38 C14 121.3(3)
C37 C38 H38 119.4
N2A Ni1A Ni2A 119.05(7)
N2A Ni1A N3A 89.48(10)
N2A Ni1A N4A 91.32(9)
N2A Ni1A N6A 175.36(9)
N3A Ni1A Ni2A 110.68(7)
N3A Ni1A N4A 174.99(9)
N3A Ni1A N6A 91.71(9)
N4A Ni1A Ni2A 64.68(6)
N6A Ni1A Ni2A 64.63(6)
N6A Ni1A N4A 87.88(8)
N5A Ni2A Ni1A 65.09(6)
N5A Ni2A N7A 87.15(8)
N7A Ni2A Ni1A 64.74(6)
N9A Ni2A Ni1A 114.96(7)
N9A Ni2A N5A 91.32(9)
N9A Ni2A N7A 178.41(9)
N9A Ni2A N10A 89.56(9)
N10A Ni2A Ni1A 110.75(7)
N10A Ni2A N5A 175.69(9)
N10A Ni2A N7A 92.00(9)
C3A O1A C1A 117.6(2)
C2A O2A C4A 116.7(2)
C10A O3A C11A 117.2(2)
C12A O4A C13A 117.0(2)
C2A N1A C3A 118.5(2)
Ni1A N2A H2A 116.3
C3A N2A Ni1A 127.35(19)
C3A N2A H2A 116.3
Ni1A N3A H3A 116.1
C2A N3A Ni1A 127.9(2)
C2A N3A H3A 116.1
N5A N4A Ni1A 115.55(15)
C6A N4A Ni1A 135.75(17)
C6A N4A N5A 108.52(19)
N4A N5A Ni2A 114.65(15)
C8A N5A Ni2A 137.36(17)
C8A N5A N4A 107.94(19)
N7A N6A Ni1A 115.52(15)
C15A N6A Ni1A 132.49(16)
C15A N6A N7A 108.69(18)
N6A N7A Ni2A 114.96(15)
C17A N7A Ni2A 134.58(16)
C17A N7A N6A 108.51(19)
C10A N8A C12A 118.1(2)
Ni2A N9A H9A 115.8
C10A N9A Ni2A 128.35(19)
C10A N9A H9A 115.8
Ni2A N10A H10A 116.2
C12A N10A Ni2A 127.70(18)
C12A N10A H10A 116.2
O1A C1A H1AA 109.5
O1A C1A H1AB 109.5
O1A C1A H1AC 109.5
H1AA C1A H1AB 109.5
H1AA C1A H1AC 109.5
H1AB C1A H1AC 109.5
N1A C2A O2A 118.2(2)
N3A C2A O2A 114.4(2)
N3A C2A N1A 127.3(2)
N1A C3A O1A 116.9(2)
N2A C3A O1A 115.3(2)
N2A C3A N1A 127.9(3)
O2A C4A H4AA 109.5
O2A C4A H4AB 109.5
O2A C4A H4AC 109.5
H4AA C4A H4AB 109.5
H4AA C4A H4AC 109.5
H4AB C4A H4AC 109.5
C29A C5A C6A 119.5(2)
C33A C5A C6A 121.8(2)
C33A C5A C29A 118.6(2)
N4A C6A C5A 123.7(2)
N4A C6A C7A 108.6(2)
C7A C6A C5A 127.4(2)
C6A C7A H7A 127.1
C8A C7A C6A 105.8(2)
C8A C7A H7A 127.1
N5A C8A C7A 109.1(2)
N5A C8A C9A 124.2(2)
C7A C8A C9A 126.6(2)
C24A C9A C8A 122.2(2)
C28A C9A C8A 119.2(2)
C28A C9A C24A 118.6(2)
N8A C10A O3A 116.8(2)
N9A C10A O3A 115.2(2)
N9A C10A N8A 127.9(2)
O3A C11A H11D 109.5
O3A C11A H11E 109.5
O3A C11A H11F 109.5
H11D C11A H11E 109.5
H11D C11A H11F 109.5
H11E C11A H11F 109.5
N8A C12A O4A 117.2(2)
N10A C12A O4A 114.5(2)
N10A C12A N8A 128.3(2)
O4A C13A H13D 109.5
O4A C13A H13E 109.5
O4A C13A H13F 109.5
H13D C13A H13E 109.5
H13D C13A H13F 109.5
H13E C13A H13F 109.5
C34A C14A C15A 117.4(2)
C34A C14A C38A 117.7(2)
C38A C14A C15A 124.8(2)
N6A C15A C14A 124.3(2)
N6A C15A C16A 108.3(2)
C16A C15A C14A 126.8(2)
C15A C16A H16A 127.0
C17A C16A C15A 106.0(2)
C17A C16A H16A 127.0
N7A C17A C16A 108.5(2)
N7A C17A C18A 123.3(2)
C16A C17A C18A 127.8(2)
C19A C18A C17A 117.8(2)
C23A C18A C17A 123.4(2)
C23A C18A C19A 118.8(2)
C18A C19A H19A 119.7
C20A C19A C18A 120.6(2)
C20A C19A H19A 119.7
C19A C20A H20A 119.8
C19A C20A C21A 120.3(2)
C21A C20A H20A 119.8
C20A C21A H21A 120.3
C22A C21A C20A 119.4(2)
C22A C21A H21A 120.3
C21A C22A H22A 119.7
C21A C22A C23A 120.6(2)
C23A C22A H22A 119.7
C18A C23A C22A 120.3(2)
C18A C23A H23A 119.9
C22A C23A H23A 119.9
C9A C24A H24A 119.8
C25A C24A C9A 120.4(2)
C25A C24A H24A 119.8
C24A C25A H25A 119.8
C26A C25A C24A 120.4(3)
C26A C25A H25A 119.8
C25A C26A H26A 120.0
C27A C26A C25A 119.9(3)
C27A C26A H26A 120.0
C26A C27A H27A 120.2
C26A C27A C28A 119.7(3)
C28A C27A H27A 120.2
C9A C28A C27A 121.0(3)
C9A C28A H28A 119.5
C27A C28A H28A 119.5
C5A C29A H29A 119.8
C30A C29A C5A 120.3(3)
C30A C29A H29A 119.8
C29A C30A H30A 119.7
C31A C30A C29A 120.6(3)
C31A C30A H30A 119.7
C30A C31A H31A 120.4
C32A C31A C30A 119.3(3)
C32A C31A H31A 120.4
C31A C32A H32A 119.7
C31A C32A C33A 120.5(3)
C33A C32A H32A 119.7
C5A C33A H33A 119.6
C32A C33A C5A 120.7(2)
C32A C33A H33A 119.6
C14A C34A H34A 119.2
C35A C34A C14A 121.6(2)
C35A C34A H34A 119.2
C34A C35A H35A 119.8
C36A C35A C34A 120.3(2)
C36A C35A H35A 119.8
C35A C36A H36A 120.4
C35A C36A C37A 119.3(2)
C37A C36A H36A 120.4
C36A C37A H37A 119.8
C36A C37A C38A 120.4(2)
C38A C37A H37A 119.8
C14A C38A H38A 119.7
C37A C38A C14A 120.7(2)
C37A C38A H38A 119.7

loop_
_geom_bond_atom_site_label_1
_geom_bond_atom_site_label_2
_geom_bond_distance
Ni1 N2 1.855(2)
Ni1 N3 1.844(2)
Ni1 N4 1.901(2)
Ni1 N6 1.9033(19)
Ni2 N5 1.9142(19)
Ni2 N7 1.906(2)
Ni2 N9 1.845(2)
Ni2 N10 1.849(2)
O1 C1 1.444(4)
O1 C3 1.354(3)
O2 C2 1.348(4)
O2 C4 1.437(3)
O3 C10 1.359(3)
O3 C11 1.441(3)
O4 C12 1.365(3)
O4 C13 1.450(4)
N1 C2 1.339(4)
N1 C3 1.330(4)
N2 H2 0.8600
N2 C3 1.299(4)
N3 H3 0.8600
N3 C2 1.307(3)
N4 N5 1.362(3)
N4 C6 1.355(3)
N5 C8 1.360(3)
N6 N7 1.369(3)
N6 C15 1.347(3)
N7 C17 1.354(3)
N8 C10 1.331(4)
N8 C12 1.330(4)
N9 H9 0.8600
N9 C10 1.310(3)
N10 H10 0.8600
N10 C12 1.313(3)
C1 H1A 0.9600
C1 H1B 0.9600
C1 H1C 0.9600
C4 H4A 0.9600
C4 H4B 0.9600
C4 H4C 0.9600
C5 C6 1.483(4)
C5 C29 1.385(3)
C5 C33 1.374(5)
C6 C7 1.380(4)
C7 H7 0.9300
C7 C8 1.392(3)
C8 C9 1.470(4)
C9 C24 1.402(4)
C9 C28 1.401(4)
C11 H11A 0.9600
C11 H11B 0.9600
C11 H11C 0.9600
C13 H13A 0.9600
C13 H13B 0.9600
C13 H13C 0.9600
C14 C15 1.471(3)
C14 C34 1.389(4)
C14 C38 1.393(4)
C15 C16 1.389(3)
C16 H16 0.9300
C16 C17 1.387(4)
C17 C18 1.477(3)
C18 C19 1.401(3)
C18 C23 1.390(4)
C19 H19 0.9300
C19 C20 1.389(4)
C20 H20 0.9300
C20 C21 1.386(4)
C21 H21 0.9300
C21 C22 1.391(4)
C22 H22 0.9300
C22 C23 1.394(4)
C23 H23 0.9300
C24 H24 0.9300
C24 C25 1.387(4)
C25 H25 0.9300
C25 C26 1.391(4)
C26 H26 0.9300
C26 C27 1.390(4)
C27 H27 0.9300
C27 C28 1.381(4)
C28 H28 0.9300
C29 H29 0.9300
C29 C30 1.389(4)
C30 H30 0.9300
C30 C31 1.370(4)
C31 H31 0.9300
C31 C32 1.381(5)
C32 H32 0.9300
C32 C33 1.396(6)
C33 H33 0.9300
C34 H34 0.9300
C34 C35 1.384(4)
C35 H35 0.9300
C35 C36 1.389(4)
C36 H36 0.9300
C36 C37 1.377(4)
C37 H37 0.9300
C37 C38 1.384(4)
C38 H38 0.9300
Ni1A Ni2A 2.9857(6)
Ni1A N2A 1.838(2)
Ni1A N3A 1.851(2)
Ni1A N4A 1.904(2)
Ni1A N6A 1.901(2)
Ni2A N5A 1.904(2)
Ni2A N7A 1.906(2)
Ni2A N9A 1.844(2)
Ni2A N10A 1.857(2)
O1A C1A 1.437(3)
O1A C3A 1.351(3)
O2A C2A 1.351(3)
O2A C4A 1.440(3)
O3A C10A 1.353(3)
O3A C11A 1.448(4)
O4A C12A 1.359(3)
O4A C13A 1.442(3)
N1A C2A 1.321(4)
N1A C3A 1.335(4)
N2A H2A 0.8600
N2A C3A 1.310(3)
N3A H3A 0.8600
N3A C2A 1.311(3)
N4A N5A 1.370(3)
N4A C6A 1.356(3)
N5A C8A 1.355(3)
N6A N7A 1.359(3)
N6A C15A 1.357(3)
N7A C17A 1.356(3)
N8A C10A 1.329(4)
N8A C12A 1.330(3)
N9A H9A 0.8600
N9A C10A 1.313(3)
N10A H10A 0.8600
N10A C12A 1.312(3)
C1A H1AA 0.9600
C1A H1AB 0.9600
C1A H1AC 0.9600
C4A H4AA 0.9600
C4A H4AB 0.9600
C4A H4AC 0.9600
C5A C6A 1.468(3)
C5A C29A 1.399(4)
C5A C33A 1.395(4)
C6A C7A 1.391(3)
C7A H7A 0.9300
C7A C8A 1.389(4)
C8A C9A 1.475(3)
C9A C24A 1.398(4)
C9A C28A 1.394(4)
C11A H11D 0.9600
C11A H11E 0.9600
C11A H11F 0.9600
C13A H13D 0.9600
C13A H13E 0.9600
C13A H13F 0.9600
C14A C15A 1.478(3)
C14A C34A 1.398(3)
C14A C38A 1.400(3)
C15A C16A 1.393(3)
C16A H16A 0.9300
C16A C17A 1.393(3)
C17A C18A 1.481(3)
C18A C19A 1.404(3)
C18A C23A 1.389(3)
C19A H19A 0.9300
C19A C20A 1.381(3)
C20A H20A 0.9300
C20A C21A 1.390(4)
C21A H21A 0.9300
C21A C22A 1.387(4)
C22A H22A 0.9300
C22A C23A 1.391(4)
C23A H23A 0.9300
C24A H24A 0.9300
C24A C25A 1.393(4)
C25A H25A 0.9300
C25A C26A 1.388(4)
C26A H26A 0.9300
C26A C27A 1.384(4)
C27A H27A 0.9300
C27A C28A 1.398(4)
C28A H28A 0.9300
C29A H29A 0.9300
C29A C30A 1.391(4)
C30A H30A 0.9300
C30A C31A 1.390(4)
C31A H31A 0.9300
C31A C32A 1.385(4)
C32A H32A 0.9300
C32A C33A 1.387(4)
C33A H33A 0.9300
C34A H34A 0.9300
C34A C35A 1.385(4)
C35A H35A 0.9300
C35A C36A 1.380(4)
C36A H36A 0.9300
C36A C37A 1.394(4)
C37A H37A 0.9300
C37A C38A 1.394(4)
C38A H38A 0.9300

loop_
_geom_torsion_atom_site_label_1
_geom_torsion_atom_site_label_2
_geom_torsion_atom_site_label_3
_geom_torsion_atom_site_label_4
_geom_torsion
Ni1 N2 C3 O1 176.12(18)
Ni1 N2 C3 N1 -3.7(4)
Ni1 N3 C2 O2 -175.99(17)
Ni1 N3 C2 N1 3.4(4)
Ni1 N4 N5 Ni2 7.6(2)
Ni1 N4 N5 C8 172.10(15)
Ni1 N4 C6 C5 9.4(4)
Ni1 N4 C6 C7 -170.19(18)
Ni1 N6 N7 Ni2 8.8(2)
Ni1 N6 N7 C17 -163.88(15)
Ni1 N6 C15 C14 -19.7(4)
Ni1 N6 C15 C16 160.51(18)
Ni2 N5 C8 C7 160.31(18)
Ni2 N5 C8 C9 -19.9(3)
Ni2 N7 C17 C16 -171.48(18)
Ni2 N7 C17 C18 7.1(4)
Ni2 N9 C10 O3 179.84(17)
Ni2 N9 C10 N8 0.5(4)
Ni2 N10 C12 O4 -178.78(17)
Ni2 N10 C12 N8 1.1(4)
N2 Ni1 N3 C2 -4.7(2)
N3 Ni1 N2 C3 4.8(2)
N4 Ni1 N2 C3 -175.9(2)
N4 N5 C8 C7 -0.3(3)
N4 N5 C8 C9 179.5(2)
N4 C6 C7 C8 -0.4(3)
N5 Ni2 N9 C10 -171.6(2)
N5 N4 C6 C5 179.8(2)
N5 N4 C6 C7 0.2(3)
N5 C8 C9 C24 -40.0(3)
N5 C8 C9 C28 140.5(2)
N6 Ni1 N3 C2 177.5(2)
N6 N7 C17 C16 -0.6(3)
N6 N7 C17 C18 178.1(2)
N6 C15 C16 C17 0.2(3)
N7 Ni2 N10 C12 176.8(2)
N7 N6 C15 C14 179.3(2)
N7 N6 C15 C16 -0.5(3)
N7 C17 C18 C19 -143.4(2)
N7 C17 C18 C23 37.2(4)
N9 Ni2 N10 C12 -4.1(2)
N10 Ni2 N9 C10 3.3(2)
C1 O1 C3 N1 2.4(4)
C1 O1 C3 N2 -177.5(3)
C2 N1 C3 O1 -179.5(2)
C2 N1 C3 N2 0.4(4)
C3 N1 C2 O2 179.2(2)
C3 N1 C2 N3 -0.2(4)
C4 O2 C2 N1 -0.8(3)
C4 O2 C2 N3 178.7(2)
C5 C6 C7 C8 -179.9(2)
C5 C29 C30 C31 -1.9(4)
C6 N4 N5 Ni2 -164.50(15)
C6 N4 N5 C8 0.0(2)
C6 C5 C29 C30 175.9(3)
C6 C5 C33 C32 -173.3(4)
C6 C7 C8 N5 0.4(3)
C6 C7 C8 C9 -179.4(2)
C7 C8 C9 C24 139.8(3)
C7 C8 C9 C28 -39.7(4)
C8 C9 C24 C25 -179.9(2)
C8 C9 C28 C27 -179.6(2)
C9 C24 C25 C26 -0.4(4)
C10 N8 C12 O4 -176.0(2)
C10 N8 C12 N10 4.1(4)
C11 O3 C10 N8 -7.2(4)
C11 O3 C10 N9 173.4(2)
C12 N8 C10 O3 175.7(2)
C12 N8 C10 N9 -5.0(4)
C13 O4 C12 N8 11.4(4)
C13 O4 C12 N10 -168.7(2)
C14 C15 C16 C17 -179.6(2)
C14 C34 C35 C36 -0.2(5)
C15 N6 N7 Ni2 173.38(15)
C15 N6 N7 C17 0.7(2)
C15 C14 C34 C35 179.2(3)
C15 C14 C38 C37 -179.3(3)
C15 C16 C17 N7 0.2(3)
C15 C16 C17 C18 -178.4(2)
C16 C17 C18 C19 35.0(4)
C16 C17 C18 C23 -144.4(3)
C17 C18 C19 C20 -179.7(2)
C17 C18 C23 C22 179.9(2)
C18 C19 C20 C21 -0.3(4)
C19 C18 C23 C22 0.4(4)
C19 C20 C21 C22 0.6(4)
C20 C21 C22 C23 -0.4(4)
C21 C22 C23 C18 -0.1(4)
C23 C18 C19 C20 -0.2(4)
C24 C9 C28 C27 0.9(4)
C24 C25 C26 C27 0.9(4)
C25 C26 C27 C28 -0.5(4)
C26 C27 C28 C9 -0.4(4)
C28 C9 C24 C25 -0.5(4)
C29 C5 C6 N4 -132.1(3)
C29 C5 C6 C7 47.3(4)
C29 C5 C33 C32 5.6(7)
C29 C30 C31 C32 4.2(5)
C30 C31 C32 C33 -1.6(7)
C31 C32 C33 C5 -3.4(8)
C33 C5 C6 N4 46.8(4)
C33 C5 C6 C7 -133.7(4)
C33 C5 C29 C30 -3.1(5)
C34 C14 C15 N6 149.2(3)
C34 C14 C15 C16 -31.0(4)
C34 C14 C38 C37 0.2(4)
C34 C35 C36 C37 0.7(5)
C35 C36 C37 C38 -0.8(5)
C36 C37 C38 C14 0.4(5)
C38 C14 C15 N6 -31.3(4)
C38 C14 C15 C16 148.5(3)
C38 C14 C34 C35 -0.3(4)
Ni1A Ni2A N9A C10A -115.6(2)
Ni1A Ni2A N10A C12A 119.0(2)
Ni1A N2A C3A O1A 169.48(19)
Ni1A N2A C3A N1A -9.9(4)
Ni1A N3A C2A O2A -175.08(18)
Ni1A N3A C2A N1A 4.9(4)
Ni1A N4A N5A Ni2A -1.9(2)
Ni1A N4A N5A C8A 176.13(15)
Ni1A N4A C6A C5A 12.2(4)
Ni1A N4A C6A C7A -174.22(18)
Ni1A N6A N7A Ni2A -4.51(19)
Ni1A N6A N7A C17A 161.97(14)
Ni1A N6A C15A C14A 13.0(3)
Ni1A N6A C15A C16A -158.75(17)
Ni2A Ni1A N2A C3A 126.9(2)
Ni2A Ni1A N3A C2A -132.3(2)
Ni2A N5A C8A C7A 176.46(18)
Ni2A N5A C8A C9A -7.3(4)
Ni2A N7A C17A C16A 163.75(17)
Ni2A N7A C17A C18A -9.3(3)
Ni2A N9A C10A O3A -176.75(18)
Ni2A N9A C10A N8A 3.5(4)
Ni2A N10A C12A O4A 177.61(16)
Ni2A N10A C12A N8A -2.5(4)
N2A Ni1A N3A C2A -11.2(2)
N3A Ni1A N2A C3A 13.4(2)
N4A Ni1A N2A C3A -171.5(2)
N4A N5A C8A C7A -0.8(3)
N4A N5A C8A C9A 175.4(2)
N4A C6A C7A C8A -1.0(3)
N5A Ni2A N9A C10A -178.6(2)
N5A N4A C6A C5A -173.1(2)
N5A N4A C6A C7A 0.5(3)
N5A C8A C9A C24A -23.6(4)
N5A C8A C9A C28A 158.9(2)
N6A Ni1A N3A C2A 164.3(2)
N6A N7A C17A C16A 1.1(2)
N6A N7A C17A C18A -172.01(19)
N6A C15A C16A C17A 1.4(2)
N7A Ni2A N10A C12A -177.3(2)
N7A N6A C15A C14A 170.94(19)
N7A N6A C15A C16A -0.8(2)
N7A C17A C18A C19A 139.8(2)
N7A C17A C18A C23A -38.0(3)
N9A Ni2A N10A C12A 2.3(2)
N10A Ni2A N9A C10A -2.8(2)
C1A O1A C3A N1A 0.3(4)
C1A O1A C3A N2A -179.2(3)
C2A N1A C3A O1A 179.2(2)
C2A N1A C3A N2A -1.4(4)
C3A N1A C2A O2A -176.0(2)
C3A N1A C2A N3A 4.0(4)
C4A O2A C2A N1A -3.8(4)
C4A O2A C2A N3A 176.1(2)
C5A C6A C7A C8A 172.3(2)
C5A C29A C30A C31A -0.2(5)
C6A N4A N5A Ni2A -177.78(15)
C6A N4A N5A C8A 0.2(2)
C6A C5A C29A C30A -176.1(3)
C6A C5A C33A C32A 176.6(2)
C6A C7A C8A N5A 1.1(3)
C6A C7A C8A C9A -175.0(2)
C7A C8A C9A C24A 152.0(2)
C7A C8A C9A C28A -25.5(4)
C8A C9A C24A C25A -178.1(2)
C8A C9A C28A C27A 176.4(3)
C9A C24A C25A C26A 1.0(4)
C10A N8A C12A O4A -178.1(2)
C10A N8A C12A N10A 2.0(4)
C11A O3A C10A N8A -6.4(4)
C11A O3A C10A N9A 173.9(3)
C12A N8A C10A O3A 177.7(2)
C12A N8A C10A N9A -2.5(4)
C13A O4A C12A N8A 2.3(3)
C13A O4A C12A N10A -177.8(2)
C14A C15A C16A C17A -170.1(2)
C14A C34A C35A C36A -1.0(4)
C15A N6A N7A Ni2A -166.62(14)
C15A N6A N7A C17A -0.1(2)
C15A C14A C34A C35A 174.6(2)
C15A C14A C38A C37A -172.9(2)
C15A C16A C17A N7A -1.5(2)
C15A C16A C17A C18A 171.1(2)
C16A C17A C18A C19A -31.8(3)
C16A C17A C18A C23A 150.3(2)
C17A C18A C19A C20A -177.5(2)
C17A C18A C23A C22A 177.5(2)
C18A C19A C20A C21A -0.4(4)
C19A C18A C23A C22A -0.4(4)
C19A C20A C21A C22A 0.2(4)
C20A C21A C22A C23A -0.1(4)
C21A C22A C23A C18A 0.2(4)
C23A C18A C19A C20A 0.5(3)
C24A C9A C28A C27A -1.3(4)
C24A C25A C26A C27A 0.5(4)
C25A C26A C27A C28A -2.3(4)
C26A C27A C28A C9A 2.7(4)
C28A C9A C24A C25A -0.6(4)
C29A C5A C6A N4A -163.7(2)
C29A C5A C6A C7A 24.0(4)
C29A C5A C33A C32A 0.8(4)
C29A C30A C31A C32A 0.2(5)
C30A C31A C32A C33A 0.3(4)
C31A C32A C33A C5A -0.9(4)
C33A C5A C6A N4A 20.7(4)
C33A C5A C6A C7A -151.7(3)
C33A C5A C29A C30A -0.3(4)
C34A C14A C15A N6A -147.2(2)
C34A C14A C15A C16A 23.0(3)
C34A C14A C38A C37A 2.2(4)
C34A C35A C36A C37A 1.5(4)
C35A C36A C37A C38A -0.2(4)
C36A C37A C38A C14A -1.7(4)
C38A C14A C15A N6A 27.9(3)
C38A C14A C15A C16A -161.8(2)
C38A C14A C34A C35A -0.9(4)

loop_
_platon_squeeze_void_nr
_platon_squeeze_void_average_x
_platon_squeeze_void_average_y
_platon_squeeze_void_average_z
_platon_squeeze_void_volume
_platon_squeeze_void_count_electrons
_platon_squeeze_void_content
1 0.000 0.000 1.000 86 18 ' '
2 0.500 0.500 0.500 86 18 ' '
3 0.233 0.719 0.083 7 0 ' '
4 0.267 0.219 0.417 7 0 ' '
5 0.733 0.781 0.583 7 0 ' '
6 0.767 0.281 0.917 7 0 ' '
